data_2013606
loop_
_publ_author_name
'Marek, Jarom\'ir'
'Kopel, Pavel'
'Tr\'avn\'i\<cek, Zden\<ek'

_publ_section_title
;[<i>N</i>,<i>N</i>'-Bis(3-aminopropyl)ethylenediamine-\k^4^<i>N</i>,<i>N</i>',<i>N</i>'',<i>N</i>'''](trithiocyanurato-\k^2^<i>N</i>,<i>S</i>)zinc(II)
 ethanol solvate
;
_journal_issue 12
_journal_name_full 'Acta Crystallographica Section C'
_journal_page_first m558
_journal_page_last m560
_journal_paper_doi 10.1107/S0108270103025836
_journal_volume 59
_journal_year 2003
_chemical_formula_iupac '[Zn (C8 H22 N4)2 (C3 H N3 S3)] , C2 H6 O'
_chemical_formula_moiety 'C11 H23 N7 S3 Zn , C2 H6 O'
_chemical_formula_sum 'C13 H29 N7 O S3 Zn'
_chemical_formula_weight 460.98
_chemical_name_systematic
;
[N,N'-bis(3-aminopropyl)ethylenediamine-\k^4^N,N',N'',N'''][1,3,5-triazine-
2,4,6(1H,3H,5H)-trithione\k^2^N,S]zinc(II) ethanol solvate
;
_space_group_IT_number 2
_symmetry_cell_setting triclinic
_symmetry_space_group_name_Hall '-P 1'
_symmetry_space_group_name_H-M 'P -1'
_atom_sites_solution_hydrogens difmap
_atom_sites_solution_primary direct
_atom_sites_solution_secondary difmap
_audit_creation_method SHELXL97
_cell_angle_alpha 93.592(10)
_cell_angle_beta 102.316(11)
_cell_angle_gamma 112.167(14)
_cell_formula_units_Z 2
_cell_length_a 9.0791(14)
_cell_length_b 11.0455(15)
_cell_length_c 11.3580(11)
_cell_measurement_reflns_used 2410
_cell_measurement_temperature 120(2)
_cell_measurement_theta_max 2.160
_cell_measurement_theta_min 26.5
_cell_volume 1017.6(3)
_computing_cell_refinement 'CrysAlisRED (Oxford Diffraction, 2002)'
_computing_data_collection 'CrysAlisCCD (Oxford Diffraction, 2002)'
_computing_data_reduction CrysAlisRED
_computing_molecular_graphics 'ORTEPIII (Johnson & Burnett, 1996)'
_computing_publication_material 'SHELXL97 and PARST (Nardelli, 1995)'
_computing_structure_refinement 'SHELXL97 (Sheldrick, 1997)'
_computing_structure_solution 'SHELXS97 (Sheldrick, 1990)'
_diffrn_ambient_temperature 120(2)
_diffrn_detector_area_resol_mean 16.3
_diffrn_measured_fraction_theta_full 0.979
_diffrn_measured_fraction_theta_max 0.872
_diffrn_measurement_device_type 'Kuma KM4 with CCD area detector'
_diffrn_measurement_method 'rotation method, \w scan'
_diffrn_radiation_monochromator 'Enhance (Oxford Diffraction)'
_diffrn_radiation_source 'fine-focus sealed tube'
_diffrn_radiation_type MoK\a
_diffrn_radiation_wavelength 0.71073
_diffrn_reflns_av_R_equivalents 0.023
_diffrn_reflns_av_sigmaI/netI 0.017
_diffrn_reflns_limit_h_max 11
_diffrn_reflns_limit_h_min -11
_diffrn_reflns_limit_k_max 14
_diffrn_reflns_limit_k_min -13
_diffrn_reflns_limit_l_max 14
_diffrn_reflns_limit_l_min -15
_diffrn_reflns_number 6681
_diffrn_reflns_theta_full 25.00
_diffrn_reflns_theta_max 28.41
_diffrn_reflns_theta_min 2.51
_diffrn_standards_number 0
_exptl_absorpt_coefficient_mu 1.532
_exptl_absorpt_correction_type none
_exptl_crystal_colour 'light yellow'
_exptl_crystal_density_diffrn 1.505
_exptl_crystal_density_meas ?
_exptl_crystal_density_method 'not measured'
_exptl_crystal_description prism
_exptl_crystal_F_000 484
_exptl_crystal_size_max 0.40
_exptl_crystal_size_mid 0.40
_exptl_crystal_size_min 0.40
_refine_diff_density_max 1.08
_refine_diff_density_min -0.66
_refine_ls_extinction_method none
_refine_ls_goodness_of_fit_ref 1.008
_refine_ls_hydrogen_treatment mixed
_refine_ls_matrix_type full
_refine_ls_number_parameters 230
_refine_ls_number_reflns 4458
_refine_ls_number_restraints 0
_refine_ls_restrained_S_all 1.008
_refine_ls_R_factor_all 0.037
_refine_ls_R_factor_gt 0.036
_refine_ls_shift/su_max 0.001
_refine_ls_shift/su_mean 0.000
_refine_ls_structure_factor_coef Fsqd
_refine_ls_weighting_details 'calc w = 1/[\s^2^(Fo^2^)+(0.055P)^2^+1.75P] where P=(Fo^2^+2Fc^2^)/3'
_refine_ls_weighting_scheme calc
_refine_ls_wR_factor_gt 0.097
_refine_ls_wR_factor_ref 0.097
_reflns_number_gt 4279
_reflns_number_total 4458
_reflns_threshold_expression I>2\s(I)
_cod_data_source_file gd1284.cif
_cod_data_source_block I
_cod_depositor_comments
;
The following automatic conversions were performed:
'_geom_bond_publ_flag' value 'Y' changed to 'y' according to
'/home/saulius/struct/CIF-dictionaries/cif_core.dic' dictionary named
'cif_core.dic' version 2.4.1 from 2010-06-29 (9 times).

Automatic conversion script
Id: cif_fix_enum 1527 2010-12-29 10:47:43Z saulius 

The following automatic conversions were performed:

'_geom_bond_publ_flag' value 'Y' changed to 'y' according to
/home/saulius/struct/CIF-dictionaries/cif_core.dic dictionary named
'cif_core.dic' version 2.4.1 from 2010-06-29 (9
times).

'_geom_angle_publ_flag' value 'Y' changed to 'y' according
to /home/saulius/struct/CIF-dictionaries/cif_core.dic dictionary
named 'cif_core.dic' version 2.4.1 from 2010-06-29 (26 times).

Automatic conversion script
Id: cif_fix_values 1715 2011-07-08 13:25:40Z adriana 

The following automatic conversions were performed:

'_exptl_crystal_density_meas' value 'not measured' was changed to '?'
- the value is perceived as not measured.

Automatic conversion script
Id: cif_fix_values 3008 2015-01-20 13:52:24Z robertas 
;
_cod_database_code 2013606
_cod_database_fobs_code 2013606

loop_
_symmetry_equiv_pos_as_xyz
'x, y, z'
'-x, -y, -z'

loop_
_atom_site_label
_atom_site_fract_x
_atom_site_fract_y
_atom_site_fract_z
_atom_site_U_iso_or_equiv
_atom_site_adp_type
_atom_site_calc_flag
_atom_site_refinement_flags
_atom_site_occupancy
_atom_site_disorder_assembly
_atom_site_disorder_group
_atom_site_type_symbol
Zn 0.44691(3) 0.21844(2) 0.69155(2) 0.01459(9) Uani d . 1 . . Zn
S1 0.31572(7) 0.06521(5) 0.48436(5) 0.01884(13) Uani d . 1 . . S
S2 0.85613(7) 0.50263(6) 0.62917(5) 0.02149(13) Uani d . 1 . . S
S3 0.73699(7) 0.20877(6) 0.20745(5) 0.02066(13) Uani d . 1 . . S
N1 0.2868(2) 0.11116(19) 0.79283(18) 0.0182(4) Uani d . 1 . . N
H1A 0.2982 0.0324 0.7997 0.022 Uiso calc R 1 . . H
H1B 0.3198 0.1582 0.8703 0.022 Uiso calc R 1 . . H
N2 0.3020(2) 0.3349(2) 0.63181(18) 0.0191(4) Uani d . 1 . . N
H2 0.3130 0.3494 0.5538 0.023 Uiso calc R 1 . . H
N3 0.5945(2) 0.39975(17) 0.81964(16) 0.0143(3) Uani d . 1 . . N
H3 0.6691 0.4543 0.7811 0.017 Uiso calc R 1 . . H
N4 0.6261(2) 0.14065(18) 0.75268(18) 0.0175(4) Uani d . 1 . . N
H4A 0.5749 0.0499 0.7332 0.021 Uiso calc R 1 . . H
H4B 0.7032 0.1686 0.7083 0.021 Uiso calc R 1 . . H
N5 0.5826(2) 0.28271(18) 0.54067(17) 0.0154(4) Uani d . 1 . . N
N6 0.5283(2) 0.14832(18) 0.34803(17) 0.0175(4) Uani d . 1 . . N
N7 0.7781(2) 0.33083(18) 0.42804(17) 0.0151(3) Uani d . 1 . . N
H7 0.8787 0.3775 0.4229 0.018 Uiso calc R 1 . . H
C1 0.1092(3) 0.0811(2) 0.7426(2) 0.0252(5) Uani d . 1 . . C
H1C 0.0463 0.0314 0.7978 0.030 Uiso calc R 1 . . H
H1D 0.0697 0.0236 0.6622 0.030 Uiso calc R 1 . . H
C2 0.0754(3) 0.2048(3) 0.7274(2) 0.0253(5) Uani d . 1 . . C
H2A -0.0434 0.1812 0.7189 0.030 Uiso calc R 1 . . H
H2B 0.1365 0.2702 0.8028 0.030 Uiso calc R 1 . . H
C3 0.1217(3) 0.2701(3) 0.6193(2) 0.0258(5) Uani d . 1 . . C
H3A 0.0709 0.2022 0.5450 0.031 Uiso calc R 1 . . H
H3B 0.0746 0.3373 0.6075 0.031 Uiso calc R 1 . . H
C4 0.3832(3) 0.4676(2) 0.7085(2) 0.0225(5) Uani d . 1 . . C
H4C 0.2985 0.5007 0.7185 0.027 Uiso calc R 1 . . H
H4D 0.4576 0.5300 0.6669 0.027 Uiso calc R 1 . . H
C5 0.4817(3) 0.4636(2) 0.8340(2) 0.0187(4) Uani d . 1 . . C
H5A 0.5455 0.5548 0.8790 0.022 Uiso calc R 1 . . H
H5B 0.4059 0.4134 0.8815 0.022 Uiso calc R 1 . . H
C6 0.6916(3) 0.3923(2) 0.9390(2) 0.0176(4) Uani d . 1 . . C
H6A 0.6155 0.3446 0.9873 0.021 Uiso calc R 1 . . H
H6B 0.7587 0.4831 0.9839 0.021 Uiso calc R 1 . . H
C7 0.8049(3) 0.3221(2) 0.9270(2) 0.0193(4) Uani d . 1 . . C
H7A 0.8832 0.3374 1.0073 0.023 Uiso calc R 1 . . H
H7B 0.8697 0.3622 0.8690 0.023 Uiso calc R 1 . . H
C8 0.7150(3) 0.1731(2) 0.8832(2) 0.0203(4) Uani d . 1 . . C
H8A 0.7957 0.1319 0.8968 0.024 Uiso calc R 1 . . H
H8B 0.6356 0.1348 0.9322 0.024 Uiso calc R 1 . . H
C9 0.4900(3) 0.1734(2) 0.4534(2) 0.0161(4) Uani d . 1 . . C
C10 0.6752(3) 0.2278(2) 0.33580(19) 0.0151(4) Uani d . 1 . . C
C11 0.7298(3) 0.3637(2) 0.5281(2) 0.0153(4) Uani d . 1 . . C
O1 0.3590(2) 0.1850(2) 1.06990(17) 0.0285(4) Uani d D 1 . . O
C13 0.1115(4) 0.2027(4) 1.0840(4) 0.0501(9) Uani d . 1 . . C
H13A 0.1484 0.2842 1.0485 0.075 Uiso calc R 1 . . H
H13B 0.0469 0.2107 1.1408 0.075 Uiso calc R 1 . . H
H13C 0.0432 0.1276 1.0188 0.075 Uiso calc R 1 . . H
C12 0.2555(4) 0.1812(3) 1.1500(3) 0.0422(8) Uani d . 1 . . C
H12A 0.3175 0.2509 1.2223 0.051 Uiso calc R 1 . . H
H12B 0.2192 0.0942 1.1783 0.051 Uiso calc R 1 . . H
H1O 0.451(4) 0.180(4) 1.121(3) 0.060(12) Uiso d D 1 . . H

loop_
_atom_site_aniso_label
_atom_site_aniso_U_11
_atom_site_aniso_U_22
_atom_site_aniso_U_33
_atom_site_aniso_U_12
_atom_site_aniso_U_13
_atom_site_aniso_U_23
Zn 0.01375(14) 0.01480(14) 0.01548(15) 0.00543(10) 0.00536(10) 0.00039(9)
S1 0.0150(3) 0.0170(3) 0.0197(3) -0.0001(2) 0.0081(2) -0.00146(19)
S2 0.0195(3) 0.0182(3) 0.0190(3) -0.0028(2) 0.0102(2) -0.0027(2)
S3 0.0265(3) 0.0195(3) 0.0181(3) 0.0076(2) 0.0133(2) 0.0026(2)
N1 0.0157(9) 0.0164(9) 0.0210(10) 0.0037(7) 0.0066(7) 0.0023(7)
N2 0.0191(9) 0.0228(9) 0.0182(9) 0.0102(8) 0.0069(7) 0.0041(7)
N3 0.0151(8) 0.0133(8) 0.0157(9) 0.0051(7) 0.0072(7) 0.0032(6)
N4 0.0169(9) 0.0157(8) 0.0210(10) 0.0069(7) 0.0070(7) 0.0009(7)
N5 0.0152(9) 0.0144(8) 0.0159(9) 0.0031(7) 0.0077(7) 0.0017(7)
N6 0.0195(9) 0.0153(8) 0.0173(9) 0.0048(7) 0.0083(7) 0.0008(7)
N7 0.0141(8) 0.0150(8) 0.0162(9) 0.0035(7) 0.0081(7) 0.0035(7)
C1 0.0142(10) 0.0241(11) 0.0331(13) 0.0019(9) 0.0087(9) 0.0046(10)
C2 0.0157(10) 0.0292(12) 0.0314(13) 0.0084(9) 0.0087(9) 0.0030(10)
C3 0.0171(11) 0.0332(13) 0.0276(13) 0.0127(10) 0.0023(9) 0.0034(10)
C4 0.0275(12) 0.0177(10) 0.0259(12) 0.0124(9) 0.0075(10) 0.0058(9)
C5 0.0218(11) 0.0165(10) 0.0204(11) 0.0094(8) 0.0083(9) 0.0018(8)
C6 0.0179(10) 0.0155(10) 0.0170(10) 0.0042(8) 0.0045(8) 0.0003(8)
C7 0.0165(10) 0.0193(10) 0.0195(11) 0.0053(8) 0.0031(8) 0.0013(8)
C8 0.0228(11) 0.0170(10) 0.0211(11) 0.0089(9) 0.0043(9) 0.0022(8)
C9 0.0147(10) 0.0147(9) 0.0187(10) 0.0049(8) 0.0063(8) 0.0022(8)
C10 0.0195(10) 0.0138(9) 0.0153(10) 0.0077(8) 0.0084(8) 0.0046(7)
C11 0.0158(10) 0.0144(9) 0.0167(10) 0.0050(8) 0.0081(8) 0.0044(7)
O1 0.0236(9) 0.0372(10) 0.0262(9) 0.0132(8) 0.0078(7) 0.0035(8)
C13 0.0412(18) 0.056(2) 0.069(2) 0.0266(16) 0.0271(17) 0.0318(19)
C12 0.0389(17) 0.0464(18) 0.057(2) 0.0230(14) 0.0272(15) 0.0307(16)

loop_
_atom_type_symbol
_atom_type_description
_atom_type_scat_dispersion_real
_atom_type_scat_dispersion_imag
_atom_type_scat_source
C C 0.0033 0.0016 'International Tables Vol C Tables 4.2.6.8 and 6.1.1.4'
H H 0.0000 0.0000 'International Tables Vol C Tables 4.2.6.8 and 6.1.1.4'
N N 0.0061 0.0033 'International Tables Vol C Tables 4.2.6.8 and 6.1.1.4'
O O 0.0106 0.0060 'International Tables Vol C Tables 4.2.6.8 and 6.1.1.4'
S S 0.1246 0.1234 'International Tables Vol C Tables 4.2.6.8 and 6.1.1.4'
Zn Zn 0.2839 1.4301 'International Tables Vol C Tables 4.2.6.8 and 6.1.1.4'

loop_
_geom_angle_atom_site_label_1
_geom_angle_atom_site_label_2
_geom_angle_atom_site_label_3
_geom_angle
_geom_angle_publ_flag
N1 Zn N4 94.66(8) y
N1 Zn N3 100.92(7) y
N4 Zn N3 90.46(7) y
N1 Zn N2 93.77(8) y
N4 Zn N2 169.06(8) y
N3 Zn N2 81.09(7) y
N1 Zn N5 163.89(7) y
N4 Zn N5 84.67(7) y
N3 Zn N5 95.18(7) y
N2 Zn N5 89.15(7) y
N1 Zn S1 99.81(6) y
N4 Zn S1 95.51(5) y
N3 Zn S1 157.87(5) y
N2 Zn S1 89.91(6) y
N5 Zn S1 64.32(5) y
C9 S1 Zn 80.99(8) y
C1 N1 Zn 116.11(15) y
C1 N1 H1A 108.3 n
Zn N1 H1A 108.3 n
C1 N1 H1B 108.3 n
Zn N1 H1B 108.3 n
H1A N1 H1B 107.4 n
C4 N2 C3 113.98(19) n
C4 N2 Zn 108.50(14) n
C3 N2 Zn 116.68(15) n
C4 N2 H2 105.6 n
C3 N2 H2 105.6 n
Zn N2 H2 105.6 n
C5 N3 C6 111.55(17) n
C5 N3 Zn 105.99(13) n
C6 N3 Zn 118.77(13) n
C5 N3 H3 106.6 n
C6 N3 H3 106.6 n
Zn N3 H3 106.6 n
C8 N4 Zn 118.67(14) n
C8 N4 H4A 107.6 n
Zn N4 H4A 107.6 n
C8 N4 H4B 107.6 n
Zn N4 H4B 107.6 n
H4A N4 H4B 107.1 n
C11 N5 C9 118.13(19) n
C11 N5 Zn 140.07(15) n
C9 N5 Zn 98.37(13) n
C10 N6 C9 117.14(19) n
C11 N7 C10 122.54(18) n
C11 N7 H7 118.7 n
C10 N7 H7 118.7 n
N1 C1 C2 112.9(2) n
N1 C1 H1C 109.0 n
C2 C1 H1C 109.0 n
N1 C1 H1D 109.0 n
C2 C1 H1D 109.0 n
H1C C1 H1D 107.8 n
C3 C2 C1 115.1(2) n
C3 C2 H2A 108.5 n
C1 C2 H2A 108.5 n
C3 C2 H2B 108.5 n
C1 C2 H2B 108.5 n
H2A C2 H2B 107.5 n
N2 C3 C2 114.4(2) n
N2 C3 H3A 108.6 n
C2 C3 H3A 108.6 n
N2 C3 H3B 108.6 n
C2 C3 H3B 108.6 n
H3A C3 H3B 107.6 n
N2 C4 C5 111.68(18) n
N2 C4 H4C 109.3 n
C5 C4 H4C 109.3 n
N2 C4 H4D 109.3 n
C5 C4 H4D 109.3 n
H4C C4 H4D 107.9 n
N3 C5 C4 109.54(18) n
N3 C5 H5A 109.8 n
C4 C5 H5A 109.8 n
N3 C5 H5B 109.8 n
C4 C5 H5B 109.8 n
H5A C5 H5B 108.2 n
N3 C6 C7 112.71(18) n
N3 C6 H6A 109.1 n
C7 C6 H6A 109.1 n
N3 C6 H6B 109.1 n
C7 C6 H6B 109.1 n
H6A C6 H6B 107.8 n
C6 C7 C8 114.09(19) n
C6 C7 H7A 108.7 n
C8 C7 H7A 108.7 n
C6 C7 H7B 108.7 n
C8 C7 H7B 108.7 n
H7A C7 H7B 107.6 n
N4 C8 C7 112.60(19) n
N4 C8 H8A 109.1 n
C7 C8 H8A 109.1 n
N4 C8 H8B 109.1 n
C7 C8 H8B 109.1 n
H8A C8 H8B 107.8 n
N6 C9 N5 124.5(2) y
N6 C9 S1 120.12(16) y
N5 C9 S1 115.42(16) y
N6 C10 N7 119.33(19) y
N6 C10 S3 121.87(17) y
N7 C10 S3 118.77(17) y
N5 C11 N7 117.62(19) y
N5 C11 S2 122.90(17) y
N7 C11 S2 119.48(16) y
C12 O1 H1O 103(3) n
C12 C13 H13A 109.5 n
C12 C13 H13B 109.5 n
H13A C13 H13B 109.5 n
C12 C13 H13C 109.5 n
H13A C13 H13C 109.5 n
H13B C13 H13C 109.5 n
O1 C12 C13 109.1(3) n
O1 C12 H12A 109.9 n
C13 C12 H12A 109.9 n
O1 C12 H12B 109.9 n
C13 C12 H12B 109.9 n
H12A C12 H12B 108.3 n

loop_
_geom_bond_atom_site_label_1
_geom_bond_atom_site_label_2
_geom_bond_site_symmetry_2
_geom_bond_distance
_geom_bond_publ_flag
Zn N1 . 2.104(2) y
Zn N4 . 2.1249(19) y
Zn N3 . 2.1682(19) y
Zn N2 . 2.2031(19) y
Zn N5 . 2.3132(18) y
Zn S1 . 2.5700(7) y
S1 C9 . 1.708(2) y
S2 C11 . 1.697(2) y
S3 C10 . 1.698(2) y
N1 C1 . 1.488(3) n
N1 H1A . 0.9200 n
N1 H1B . 0.9200 n
N2 C4 . 1.484(3) n
N2 C3 . 1.488(3) n
N2 H2 . 0.9300 n
N3 C5 . 1.475(3) n
N3 C6 . 1.476(3) n
N3 H3 . 0.9300 n
N4 C8 . 1.477(3) n
N4 H4A . 0.9200 n
N4 H4B . 0.9200 n
N5 C11 . 1.343(3) n
N5 C9 . 1.370(3) n
N6 C10 . 1.334(3) n
N6 C9 . 1.355(3) n
N7 C11 . 1.377(3) n
N7 C10 . 1.377(3) n
N7 H7 . 0.8800 n
C1 C2 . 1.521(4) n
C1 H1C . 0.9900 n
C1 H1D . 0.9900 n
C2 C3 . 1.520(4) n
C2 H2A . 0.9900 n
C2 H2B . 0.9900 n
C3 H3A . 0.9900 n
C3 H3B . 0.9900 n
C4 C5 . 1.525(3) n
C4 H4C . 0.9900 n
C4 H4D . 0.9900 n
C5 H5A . 0.9900 n
C5 H5B . 0.9900 n
C6 C7 . 1.526(3) n
C6 H6A . 0.9900 n
C6 H6B . 0.9900 n
C7 C8 . 1.527(3) n
C7 H7A . 0.9900 n
C7 H7B . 0.9900 n
C8 H8A . 0.9900 n
C8 H8B . 0.9900 n
O1 C12 . 1.432(4) n
O1 H1O . 0.93(4) n
C13 C12 . 1.472(5) n
C13 H13A . 0.9800 n
C13 H13B . 0.9800 n
C13 H13C . 0.9800 n
C12 H12A . 0.9900 n
C12 H12B . 0.9900 n

loop_
_geom_hbond_atom_site_label_D
_geom_hbond_atom_site_label_H
_geom_hbond_atom_site_label_A
_geom_hbond_site_symmetry_A
_geom_hbond_distance_DH
_geom_hbond_distance_HA
_geom_hbond_distance_DA
_geom_hbond_angle_DHA
N1 H1B O1 . 0.92 2.20 3.065(3) 156
N1 H1A S3 2_656 0.92 2.55 3.458(2) 167
N3 H3 S2 . 0.93 2.61 3.475(2) 154
N4 H4A N6 2_656 0.92 2.09 2.991(3) 167
N7 H7 S2 2_766 0.88 2.49 3.361(2) 170
O1 H1O S3 1_556 0.93(4) 2.46(4) 3.357(2) 161(3)
O1 H1O N6 1_556 0.93(4) 2.61(3) 3.326(3) 135(3)
